data_7229792
loop_
_publ_author_name
'Dhingra, Shallu'
'Barman, Dibya Jyoti'
'Yadav, Hare Ram'
'Eyyathiyil, Jusaina'
'Bhowmik, Prasanta'
'Kaur, Parmeet'
'Adhikari, Debashis'
'Roy Choudhury, Angshuman'

_publ_section_title
;
 Structural and computational understanding of weak interactions in
 &#x201C;bridge-flipped&#x201D; isomeric
 tetrafluoro-bis-benzylideneanilines
;
_journal_issue 6
_journal_name_full CrystEngComm
_journal_page_first 716
_journal_paper_doi 10.1039/C7CE01872J
_journal_volume 20
_journal_year 2018
_chemical_formula_moiety 'C20 H14 F2 N2'
_chemical_formula_sum 'C20 H14 F2 N2'
_chemical_formula_weight 320.33
_space_group_crystal_system monoclinic
_space_group_IT_number 14
_space_group_name_Hall '-P 2ybc'
_space_group_name_H-M_alt 'P 1 21/c 1'
_symmetry_space_group_name_Hall '-P 2ybc'
_symmetry_space_group_name_H-M 'P 1 21/c 1'
_atom_sites_solution_hydrogens geom
_atom_sites_solution_primary dual
_audit_creation_date 2017-06-20
_audit_creation_method
;
Olex2 1.2
(compiled 2017.03.28 svn.r3405 for OlexSys, GUI svn.r5337)
;
_audit_update_record
;
2017-07-17 deposited with the CCDC.
2017-12-26 downloaded from the CCDC.
;
_cell_angle_alpha 90
_cell_angle_beta 92.883(10)
_cell_angle_gamma 90
_cell_formula_units_Z 2
_cell_length_a 17.2860(18)
_cell_length_b 6.1726(8)
_cell_length_c 7.0329(8)
_cell_measurement_reflns_used 3184
_cell_measurement_temperature 100.0
_cell_measurement_theta_max 32.8870
_cell_measurement_theta_min 2.2940
_cell_volume 749.46(15)
_computing_cell_refinement 'CrysAlisPro 1.171.39.7f (Rigaku OD, 2015)'
_computing_data_collection 'CrysAlisPro 1.171.39.7f (Rigaku OD, 2015)'
_computing_data_reduction 'CrysAlisPro 1.171.39.7f (Rigaku OD, 2015)'
_computing_molecular_graphics 'Olex2 (Dolomanov et al., 2009)'
_computing_publication_material 'Olex2 (Dolomanov et al., 2009)'
_computing_structure_refinement 'XL (Sheldrick, 2008)'
_computing_structure_solution 'XT (Sheldrick, 2015)'
_diffrn_ambient_temperature 100.0
_diffrn_detector 'CCD plate'
_diffrn_measured_fraction_theta_full 0.995
_diffrn_measured_fraction_theta_max 0.916
_diffrn_measurement_details
;
List of Runs (angles in degrees, time in seconds):

  # Type    Start    End  Width  t~exp~   \w     \q     \k     \f   Frames
#--------------------------------------------------------------------------
  1  \w    -69.00 119.70   0.30    8.00    --   29.89  54.00 240.00  629
  2  \w    -69.00 119.70   0.30    8.00    --   29.89  54.00   0.00  629
;
_diffrn_measurement_device
;
XtaLABmini: Fixed Chi 2 circle
;
_diffrn_measurement_device_type 'XtaLAB Mini (ROW)'
_diffrn_measurement_method '\w scans'
_diffrn_orient_matrix_type 'CrysAlisPro convention (1999,Acta A55,543-557)'
_diffrn_orient_matrix_UB_11 0.0400981000
_diffrn_orient_matrix_UB_12 0.0160104000
_diffrn_orient_matrix_UB_13 -0.0125552000
_diffrn_orient_matrix_UB_21 -0.0072798000
_diffrn_orient_matrix_UB_22 0.0004911000
_diffrn_orient_matrix_UB_23 -0.1000143000
_diffrn_orient_matrix_UB_31 -0.0054957000
_diffrn_orient_matrix_UB_32 0.1138603000
_diffrn_orient_matrix_UB_33 0.0018382000
_diffrn_radiation_monochromator graphite
_diffrn_radiation_probe x-ray
_diffrn_radiation_type MoK\a
_diffrn_radiation_wavelength 0.71073
_diffrn_reflns_av_R_equivalents 0.0524
_diffrn_reflns_av_unetI/netI 0.0515
_diffrn_reflns_Laue_measured_fraction_full 0.995
_diffrn_reflns_Laue_measured_fraction_max 0.916
_diffrn_reflns_limit_h_max 23
_diffrn_reflns_limit_h_min -26
_diffrn_reflns_limit_k_max 8
_diffrn_reflns_limit_k_min -8
_diffrn_reflns_limit_l_max 8
_diffrn_reflns_limit_l_min -10
_diffrn_reflns_number 6536
_diffrn_reflns_point_group_measured_fraction_full 0.995
_diffrn_reflns_point_group_measured_fraction_max 0.916
_diffrn_reflns_theta_full 25.000
_diffrn_reflns_theta_max 32.882
_diffrn_reflns_theta_min 2.359
_diffrn_source 'fine-focus sealed X-ray tube'
_diffrn_source_type 'Enhance (Mo) X-ray Source'
_exptl_absorpt_coefficient_mu 0.102
_exptl_absorpt_correction_T_max 1.00000
_exptl_absorpt_correction_T_min 0.16470
_exptl_absorpt_correction_type multi-scan
_exptl_absorpt_process_details 'Blessing 1995'
_exptl_crystal_colour 'clear yellowish yellow'
_exptl_crystal_colour_lustre clear
_exptl_crystal_colour_modifier yellowish
_exptl_crystal_colour_primary yellow
_exptl_crystal_density_diffrn 1.419
_exptl_crystal_description plate
_exptl_crystal_F_000 332
_exptl_crystal_size_max 0.4
_exptl_crystal_size_mid 0.2
_exptl_crystal_size_min 0.05
_refine_diff_density_max 0.814
_refine_diff_density_min -0.463
_refine_diff_density_rms 0.107
_refine_ls_extinction_method none
_refine_ls_goodness_of_fit_ref 1.116
_refine_ls_hydrogen_treatment constr
_refine_ls_matrix_type full
_refine_ls_number_parameters 109
_refine_ls_number_reflns 2580
_refine_ls_number_restraints 0
_refine_ls_restrained_S_all 1.116
_refine_ls_R_factor_all 0.1004
_refine_ls_R_factor_gt 0.0852
_refine_ls_shift/su_max 0.000
_refine_ls_shift/su_mean 0.000
_refine_ls_structure_factor_coef Fsqd
_refine_ls_weighting_details 'w=1/[\s^2^(Fo^2^)+(0.1755P)^2^+0.0061P] where P=(Fo^2^+2Fc^2^)/3'
_refine_ls_weighting_scheme calc
_refine_ls_wR_factor_gt 0.2345
_refine_ls_wR_factor_ref 0.2755
_reflns_Friedel_coverage 0.000
_reflns_number_gt 1878
_reflns_number_total 2580
_reflns_threshold_expression 'I > 2\s(I)'
_cod_data_source_file c7ce01872j2.cif
_cod_data_source_block 13
_cod_depositor_comments 'Adding full bibliography for 7229788--7229798.cif.'
_cod_database_code 7229792
_shelx_shelxl_version_number 2014/7
_chemical_oxdiff_formula 'C20 H14 N2 F2'
_shelx_space_group_comment
;
The symmetry employed for this shelxl refinement is uniquely defined
by the following loop, which should always be used as a source of
symmetry information in preference to the above space-group names.
They are only intended as comments.
;
_reflns_odcompleteness_completeness 91.51
_reflns_odcompleteness_iscentric 1
_reflns_odcompleteness_theta 32.81
_olex2_refinement_description
;
1. Fixed Uiso
 At 1.2 times of:
  All C(H) groups
2.a Aromatic/amide H refined with riding coordinates:
 C10(H10), C9(H9), C7(H7), C1(H1), C6(H6), C5(H5), C3(H3)
;
_olex2_submission_special_instructions 'No special instructions were received'
_oxdiff_exptl_absorpt_empirical_details
;
Empirical correction (ABSPACK) includes:
- Absorption correction using spherical harmonics
- Frame scaling
- Detector area scaling
;
_oxdiff_exptl_absorpt_empirical_full_max 2.213
_oxdiff_exptl_absorpt_empirical_full_min 0.513

loop_
_space_group_symop_operation_xyz
'x, y, z'
'-x, y+1/2, -z+1/2'
'-x, -y, -z'
'x, -y-1/2, z-1/2'

loop_
_atom_site_label
_atom_site_type_symbol
_atom_site_fract_x
_atom_site_fract_y
_atom_site_fract_z
_atom_site_U_iso_or_equiv
_atom_site_adp_type
_atom_site_occupancy
_atom_site_site_symmetry_order
_atom_site_calc_flag
_atom_site_refinement_flags_posn
F1 F 0.94579(5) 0.18195(17) 0.42502(16) 0.0390(4) Uani 1 1 d .
N1 N 0.65353(7) 0.1349(2) 0.44647(17) 0.0232(3) Uani 1 1 d .
C10 C 0.43664(8) 0.1236(2) 0.4377(2) 0.0219(3) Uani 1 1 d .
H10 H 0.3933 0.2092 0.3962 0.026 Uiso 1 1 calc R
C9 C 0.51081(8) 0.1967(2) 0.40669(19) 0.0228(4) Uani 1 1 d .
H9 H 0.5179 0.3297 0.3419 0.027 Uiso 1 1 calc R
C8 C 0.57551(8) 0.0743(2) 0.47101(19) 0.0221(4) Uani 1 1 d .
C7 C 0.76678(9) 0.6177(2) 0.3563(2) 0.0261(4) Uani 1 1 d .
H7 H 0.7256 0.7194 0.3433 0.031 Uiso 1 1 calc R
C2 C 0.75196(8) 0.4056(2) 0.4116(2) 0.0237(4) Uani 1 1 d .
C1 C 0.67189(8) 0.3351(2) 0.4399(2) 0.0235(4) Uani 1 1 d .
H1 H 0.6329 0.4415 0.4536 0.028 Uiso 1 1 calc R
C6 C 0.84228(9) 0.6805(3) 0.3200(2) 0.0298(4) Uani 1 1 d .
H6 H 0.8521 0.8243 0.2795 0.036 Uiso 1 1 calc R
C5 C 0.90316(8) 0.5335(3) 0.3430(2) 0.0307(4) Uani 1 1 d .
H5 H 0.9547 0.5748 0.3185 0.037 Uiso 1 1 calc R
C3 C 0.81282(8) 0.2555(3) 0.4364(2) 0.0254(4) Uani 1 1 d .
H3 H 0.8035 0.1109 0.4752 0.031 Uiso 1 1 calc R
C4 C 0.88660(8) 0.3261(3) 0.4024(2) 0.0286(4) Uani 1 1 d .

loop_
_atom_site_aniso_label
_atom_site_aniso_U_11
_atom_site_aniso_U_22
_atom_site_aniso_U_33
_atom_site_aniso_U_23
_atom_site_aniso_U_13
_atom_site_aniso_U_12
F1 0.0191(5) 0.0519(8) 0.0469(7) 0.0035(5) 0.0103(4) 0.0053(4)
N1 0.0146(6) 0.0350(7) 0.0206(6) 0.0018(4) 0.0071(4) -0.0007(4)
C10 0.0166(6) 0.0308(7) 0.0186(6) -0.0005(5) 0.0050(5) 0.0017(5)
C9 0.0184(7) 0.0332(8) 0.0175(6) 0.0011(5) 0.0068(5) -0.0019(5)
C8 0.0161(6) 0.0341(7) 0.0167(6) -0.0019(5) 0.0076(5) -0.0015(5)
C7 0.0218(7) 0.0329(8) 0.0241(7) -0.0014(5) 0.0063(5) -0.0026(5)
C2 0.0170(6) 0.0367(8) 0.0178(6) -0.0022(5) 0.0058(5) -0.0020(5)
C1 0.0163(6) 0.0330(8) 0.0217(7) -0.0017(5) 0.0057(5) 0.0001(5)
C6 0.0257(8) 0.0392(9) 0.0254(8) -0.0011(6) 0.0098(6) -0.0088(6)
C5 0.0204(7) 0.0489(10) 0.0236(7) -0.0029(6) 0.0082(6) -0.0080(6)
C3 0.0193(7) 0.0349(8) 0.0226(7) 0.0008(5) 0.0065(5) -0.0010(6)
C4 0.0176(7) 0.0447(9) 0.0242(7) -0.0016(6) 0.0068(5) 0.0016(5)

loop_
_atom_type_symbol
_atom_type_description
_atom_type_scat_dispersion_real
_atom_type_scat_dispersion_imag
_atom_type_scat_source
C C 0.0033 0.0016 'International Tables Vol C Tables 4.2.6.8 and 6.1.1.4'
H H 0.0000 0.0000 'International Tables Vol C Tables 4.2.6.8 and 6.1.1.4'
F F 0.0171 0.0103 'International Tables Vol C Tables 4.2.6.8 and 6.1.1.4'
N N 0.0061 0.0033 'International Tables Vol C Tables 4.2.6.8 and 6.1.1.4'

loop_
_geom_angle_atom_site_label_1
_geom_angle_atom_site_label_2
_geom_angle_atom_site_label_3
_geom_angle
_geom_angle_site_symmetry_1
_geom_angle_site_symmetry_3
C1 N1 C8 119.93(13) . .
C9 C10 H10 119.4 . .
C9 C10 C8 121.13(13) . 3_656
C8 C10 H10 119.4 3_656 .
C10 C9 H9 119.9 . .
C10 C9 C8 120.10(13) . .
C8 C9 H9 119.9 . .
C10 C8 N1 116.81(13) 3_656 .
C10 C8 C9 118.76(12) 3_656 .
C9 C8 N1 124.42(13) . .
C2 C7 H7 120.0 . .
C2 C7 C6 119.90(14) . .
C6 C7 H7 120.0 . .
C7 C2 C1 120.16(14) . .
C7 C2 C3 120.45(12) . .
C3 C2 C1 119.37(13) . .
N1 C1 C2 121.83(13) . .
N1 C1 H1 119.1 . .
C2 C1 H1 119.1 . .
C7 C6 H6 119.8 . .
C5 C6 C7 120.34(14) . .
C5 C6 H6 119.8 . .
C6 C5 H5 120.9 . .
C4 C5 C6 118.17(12) . .
C4 C5 H5 120.9 . .
C2 C3 H3 121.2 . .
C4 C3 C2 117.58(14) . .
C4 C3 H3 121.2 . .
F1 C4 C5 118.42(12) . .
F1 C4 C3 118.04(14) . .
C3 C4 C5 123.53(14) . .

loop_
_geom_bond_atom_site_label_1
_geom_bond_atom_site_label_2
_geom_bond_distance
_geom_bond_site_symmetry_2
F1 C4 1.3592(17) .
N1 C8 1.4183(17) .
N1 C1 1.277(2) .
C10 H10 0.9500 .
C10 C9 1.3866(17) .
C10 C8 1.401(2) 3_656
C9 H9 0.9500 .
C9 C8 1.406(2) .
C8 C10 1.401(2) 3_656
C7 H7 0.9500 .
C7 C2 1.393(2) .
C7 C6 1.3972(19) .
C2 C1 1.4739(19) .
C2 C3 1.406(2) .
C1 H1 0.9500 .
C6 H6 0.9500 .
C6 C5 1.393(2) .
C5 H5 0.9500 .
C5 C4 1.381(2) .
C3 H3 0.9500 .
C3 C4 1.3800(18) .

loop_
_geom_torsion_atom_site_label_1
_geom_torsion_atom_site_label_2
_geom_torsion_atom_site_label_3
_geom_torsion_atom_site_label_4
_geom_torsion
_geom_torsion_site_symmetry_1
_geom_torsion_site_symmetry_4
C10 C9 C8 N1 180.00(11) . .
C10 C9 C8 C10 1.4(2) . 3_656
C8 N1 C1 C2 -179.03(12) . .
C8 C10 C9 C8 -1.5(2) 3_656 .
C7 C2 C1 N1 163.36(14) . .
C7 C2 C3 C4 -0.6(2) . .
C7 C6 C5 C4 -0.1(2) . .
C2 C7 C6 C5 -1.5(2) . .
C2 C3 C4 F1 -179.65(13) . .
C2 C3 C4 C5 -1.0(2) . .
C1 N1 C8 C10 -151.31(14) . 3_656
C1 N1 C8 C9 30.1(2) . .
C1 C2 C3 C4 177.88(12) . .
C6 C7 C2 C1 -176.65(12) . .
C6 C7 C2 C3 1.8(2) . .
C6 C5 C4 F1 179.98(13) . .
C6 C5 C4 C3 1.4(2) . .
C3 C2 C1 N1 -15.1(2) . .
